data_7715487
loop_
_publ_author_name
'Wang, Fei-Fei'
'Hou, Baoshan'

_publ_section_title
;
 Construction of zirconium/hafnium-oxo clusters based on a new
 protection-calix[8]arene.
;
_journal_issue 15
_journal_name_full 'Dalton transactions (Cambridge, England : 2003)'
_journal_page_first 6507
_journal_page_last 6514
_journal_paper_doi 10.1039/d4dt00169a
_journal_volume 53
_journal_year 2024
_chemical_formula_moiety 'C182 H226 O24 Zr4, Cl2, 2CH3OH, 3C3H7NO'
_chemical_formula_sum 'C193 H255 Cl2 N3 O29 Zr4'
_chemical_formula_weight 3516.89
_space_group_crystal_system monoclinic
_space_group_IT_number 12
_space_group_name_Hall '-C 2y'
_space_group_name_H-M_alt 'C 1 2/m 1'
_atom_sites_solution_hydrogens geom
_atom_sites_solution_primary iterative
_audit_creation_date 2024-02-21
_audit_creation_method
;
Olex2 1.2
(compiled 2018.05.29 svn.r3508 for OlexSys, GUI svn.r5506)
;
_audit_update_record
;
2024-03-01 deposited with the CCDC.	2024-03-12 downloaded from the CCDC.
;
_cell_angle_alpha 90
_cell_angle_beta 122.050(3)
_cell_angle_gamma 90
_cell_formula_units_Z 2
_cell_length_a 26.4909(13)
_cell_length_b 22.8712(12)
_cell_length_c 19.5689(9)
_cell_measurement_reflns_used 9873
_cell_measurement_temperature 296.61
_cell_measurement_theta_max 25.127
_cell_measurement_theta_min 1.628
_cell_volume 10049.3(9)
_computing_cell_refinement 'SAINT+ Ver. 2016.5-0 (Bruker-AXS, 2016)'
_computing_data_collection 'APEX3 Ver. 2016.5-0 (Bruker-AXS, 2016)'
_computing_data_reduction 'SAINT+ Ver. 2016.5-0 (Bruker-AXS, 2016)'
_computing_molecular_graphics 'Olex2 (Dolomanov et al., 2009)'
_computing_publication_material 'Olex2 (Dolomanov et al., 2009)'
_computing_structure_refinement 'ShelXL (Sheldrick, 2015)'
_computing_structure_solution 'olex2.solve (Bourhis et al., 2015)'
_diffrn_ambient_temperature 296.61
_diffrn_detector_area_resol_mean 7.9
_diffrn_detector_type 'Bruker APEX II'
_diffrn_measured_fraction_theta_full 0.976
_diffrn_measured_fraction_theta_max 0.976
_diffrn_measurement_device 'three-circle diffractometer'
_diffrn_measurement_device_type 'Bruker APEX II Quazar'
_diffrn_measurement_method '0.5\% \w and 0.5\% \f scans'
_diffrn_radiation_type CuK\a
_diffrn_radiation_wavelength 1.54178
_diffrn_reflns_av_R_equivalents 0.0745
_diffrn_reflns_av_unetI/netI 0.0707
_diffrn_reflns_Laue_measured_fraction_full 0.976
_diffrn_reflns_Laue_measured_fraction_max 0.976
_diffrn_reflns_limit_h_max 31
_diffrn_reflns_limit_h_min -31
_diffrn_reflns_limit_k_max 27
_diffrn_reflns_limit_k_min -27
_diffrn_reflns_limit_l_max 23
_diffrn_reflns_limit_l_min -23
_diffrn_reflns_number 35632
_diffrn_reflns_point_group_measured_fraction_full 0.976
_diffrn_reflns_point_group_measured_fraction_max 0.976
_diffrn_reflns_theta_full 66.848
_diffrn_reflns_theta_max 66.848
_diffrn_reflns_theta_min 2.664
_exptl_absorpt_coefficient_mu 2.338
_exptl_absorpt_correction_T_max 0.87
_exptl_absorpt_correction_T_min 0.86
_exptl_absorpt_correction_type multi-scan
_exptl_absorpt_process_details 'SADABS-2016/2 (Krause et al., 2015) was used for absorption correction.'
_exptl_crystal_colour colorless
_exptl_crystal_colour_primary colorless
_exptl_crystal_density_diffrn 1.162
_exptl_crystal_density_method 'not measured'
_exptl_crystal_description block
_exptl_crystal_F_000 3408
_exptl_crystal_size_max 0.24
_exptl_crystal_size_mid 0.22
_exptl_crystal_size_min 0.2
_refine_diff_density_max 1.320
_refine_diff_density_min -0.896
_refine_diff_density_rms 0.108
_refine_ls_extinction_method none
_refine_ls_goodness_of_fit_ref 1.039
_refine_ls_hydrogen_treatment constr
_refine_ls_matrix_type full
_refine_ls_number_parameters 603
_refine_ls_number_reflns 8967
_refine_ls_number_restraints 2041
_refine_ls_restrained_S_all 0.986
_refine_ls_R_factor_all 0.1418
_refine_ls_R_factor_gt 0.0928
_refine_ls_shift/su_max 0.001
_refine_ls_shift/su_mean 0.000
_refine_ls_structure_factor_coef Fsqd
_refine_ls_weighting_details 'w=1/[\s^2^(Fo^2^)+(0.0671P)^2^+136.5390P] where P=(Fo^2^+2Fc^2^)/3'
_refine_ls_weighting_scheme calc
_refine_ls_wR_factor_gt 0.2035
_refine_ls_wR_factor_ref 0.2447
_reflns_Friedel_coverage 0.000
_reflns_number_gt 5853
_reflns_number_total 8967
_reflns_threshold_expression 'I > 2\s(I)'
_cod_data_source_file d4dt00169a2.cif
_cod_data_source_block Zr4
_cod_depositor_comments 'Adding full bibliography for 7715487--7715490.cif.'
_cod_original_formula_sum 'C193 H255 Cl2 O29 Zr4 N3'
_cod_database_code 7715487
_shelx_shelxl_version_number 2016/4
_shelx_space_group_comment
;
The symmetry employed for this shelxl refinement is uniquely defined
by the following loop, which should always be used as a source of
symmetry information in preference to the above space-group names.
They are only intended as comments.
;
_shelx_estimated_absorpt_t_max 0.652
_shelx_estimated_absorpt_t_min 0.604
_olex2_refinement_description
;
1. Fixed Uiso
 At 1.2 times of:
  All C(H) groups, All C(H,H) groups
 At 1.5 times of:
  All C(H,H,H) groups, All O(H) groups
2. Restrained distances
 C55-C33
 1.5 with sigma of 0.02
3. Uiso/Uaniso restraints and constraints
C1 \\sim C2 \\sim C3 \\sim C4 \\sim C5 \\sim C6 \\sim C7 \\sim C8 \\sim C9
\\sim C10 \\sim C11 \\sim C12 \\sim C13 \\sim C14 \\sim C15 \\sim C16 \\sim C17
\\sim C18 \\sim C19 \\sim C20 \\sim C21 \\sim C22 \\sim C23 \\sim C24 \\sim C25
\\sim C26 \\sim C27 \\sim C28 \\sim C29 \\sim C30 \\sim C31 \\sim C32 \\sim C33
\\sim C34 \\sim C35 \\sim C36 \\sim C37 \\sim C38 \\sim C39 \\sim C40 \\sim C41
\\sim C42 \\sim C43 \\sim C44 \\sim C45 \\sim C58 \\sim C46 \\sim C54 \\sim C51
\\sim C53 \\sim C55 \\sim C52 \\sim C47 \\sim C56 \\sim C57 \\sim C48 \\sim C49
\\sim C50: within 3.8A with sigma of 0.01 and sigma for terminal atoms of 0.03
Uanis(C43) \\sim Ueq, Uanis(C44) \\sim Ueq, Uanis(C51) \\sim Ueq, Uanis(C53)
\\sim Ueq: with sigma of 0.01 and sigma for terminal atoms of 0.02
Uanis(C55) \\sim Ueq: with sigma of 0.005 and sigma for terminal atoms of 0.01
Uanis(C42) \\sim Ueq, Uanis(C45) \\sim Ueq, Uanis(C58) \\sim Ueq, Uanis(C46)
\\sim Ueq, Uanis(C54) \\sim Ueq, Uanis(C52) \\sim Ueq: with sigma of 0.01 and
sigma for terminal atoms of 0.02
4. Rigid body (RIGU) restrains
 O1, Zr1, C1, O1, O3, C14, C17, C1, C4, C11, C30, C9, C29, C14, C17, C3, C3,
 C31, C5, C11, C30, C9, C29, C15, C15, C36, C2, C19, C31, C5, C32, C38, C40,
 C41, O8, C8, C16, C36, C2, C19, C37, C13, C21, C35, C38, C40, C41, O8, C8, C16,
  C47, C47, C10, C42, C45, C58, C46, C54, C52, C13, C21, C35, C7, C25, C10, C42,
  C45, C58, C46, C54, C52, O4, C6, C28, C7, C25, Zr2, C23, C24, C33, O4, C6,
 C28, O6, O2, O2, O5, C18, C39, C43, C44, C51, C53, C55, C23, C24, C33, C12,
 C27, C27, C22, C26, C18, C39, C43, C44, C51, C53, C55, O7, C20, C26, C34, C48,
 C47, C49, C50
 with sigma for 1-2 distances of 0.001 and sigma for 1-3 distances of 0.001
5. Others
 Fixed Sof: C39(0.7) H39A(0.7) H39B(0.7) H39C(0.7) C40(0.5) H40A(0.5)
 H40B(0.5) H40C(0.5) C41(0.5) H41A(0.5) H41B(0.5) H41C(0.5) C42(0.5) H42A(0.5)
 H42B(0.5) H42C(0.5) C43(0.7) H43A(0.7) H43B(0.7) H43C(0.7) C44(0.7) H44A(0.7)
 H44B(0.7) H44C(0.7) C45(0.5) H45A(0.5) H45B(0.5) H45C(0.5) C58(0.5) H58A(0.5)
 H58B(0.5) H58C(0.5) C46(0.5) H46A(0.5) H46B(0.5) H46C(0.5) C54(0.5) H54A(0.5)
 H54B(0.5) H54C(0.5) C51(0.3) H51A(0.3) H51B(0.3) H51C(0.3) C53(0.3) H53A(0.3)
 H53B(0.3) H53C(0.3) C55(0.3) H55A(0.3) H55B(0.3) H55C(0.3) C52(0.5) H52A(0.5)
 H52B(0.5) H52C(0.5) C56(0.5) H56A(0.5) H56B(0.5) H56C(0.5) C57(0.5) H57A(0.5)
 H57B(0.5) H57C(0.5) C48(0.5) H48A(0.5) H48B(0.5) H48C(0.5) C50(0.5) H50A(0.5)
 H50B(0.5) H50C(0.5)
6.a Secondary CH2 refined with riding coordinates:
 C9(H9A,H9B), C11(H11A,H11B), C21(H21A,H21B), C24(H24A,H24B)
6.b Aromatic/amide H refined with riding coordinates:
 C13(H13), C15(H15), C19(H19), C22(H22), C23(H23), C25(H25), C26(H26),
 C29(H29), C30(H30)
6.c Idealised Me refined as rotating group:
 C27(H27A,H27B,H27C), C38(H38A,H38B,H38C), C39(H39A,H39B,H39C), C40(H40A,H40B,
 H40C), C41(H41A,H41B,H41C), C42(H42A,H42B,H42C), C43(H43A,H43B,H43C), C44(H44A,
 H44B,H44C), C45(H45A,H45B,H45C), C58(H58A,H58B,H58C), C46(H46A,H46B,H46C),
 C54(H54A,H54B,H54C), C51(H51A,H51B,H51C), C53(H53A,H53B,H53C), C55(H55A,H55B,
 H55C), C52(H52A,H52B,H52C), C47(H47A,H47B,H47C), C56(H56A,H56B,H56C), C57(H57A,
 H57B,H57C), C48(H48A,H48B,H48C), C49(H49A,H49B,H49C), C50(H50A,H50B,H50C)
6.d Idealised tetrahedral OH refined as rotating group:
 O8(H8)
;
_olex2_submission_special_instructions 'No special instructions were received'

loop_
_space_group_symop_operation_xyz
'x, y, z'
'-x, y, -z'
'x+1/2, y+1/2, z'
'-x+1/2, y+1/2, -z'
'-x, -y, -z'
'x, -y, z'
'-x+1/2, -y+1/2, -z'
'x+1/2, -y+1/2, z'

loop_
_atom_site_label
_atom_site_type_symbol
_atom_site_fract_x
_atom_site_fract_y
_atom_site_fract_z
_atom_site_U_iso_or_equiv
_atom_site_adp_type
_atom_site_occupancy
_atom_site_site_symmetry_order
_atom_site_calc_flag
_atom_site_refinement_flags_posn
_atom_site_refinement_flags_adp
_atom_site_refinement_flags_occupancy
_atom_site_disorder_assembly
_atom_site_disorder_group
Zr1 Zr 0.51737(4) 0.500000 0.72194(5) 0.0436(3) Uani 1 2 d S TU P . .
Zr2 Zr 0.32830(4) 0.500000 0.16589(5) 0.0474(3) Uani 1 2 d S TU P . .
O1 O 0.4627(2) 0.4334(2) 0.6720(3) 0.0514(11) Uani 1 1 d . U . . .
O2 O 0.4053(2) 0.55461(19) 0.2081(3) 0.0499(10) Uani 1 1 d . U . . .
O3 O 0.5027(3) 0.500000 0.8157(4) 0.0504(13) Uani 1 2 d S TU P . .
O4 O 0.2770(2) 0.4326(2) 0.1465(3) 0.0539(11) Uani 1 1 d . U . . .
O5 O 0.3568(3) 0.500000 0.2955(4) 0.0522(14) Uani 1 2 d S TU P . .
O6 O 0.3036(3) 0.500000 0.0465(4) 0.0521(14) Uani 1 2 d S TU P . .
O7 O 0.4560(3) 0.500000 0.3674(4) 0.0564(17) Uani 1 2 d S TU P . .
O8 O 0.3224(3) 0.4234(2) 0.4141(3) 0.0628(13) Uani 1 1 d . U . . .
H8 H 0.288721 0.433812 0.379096 0.094 Uiso 1 1 calc GR . . . .
C1 C 0.4361(3) 0.3808(3) 0.6603(4) 0.0492(11) Uani 1 1 d . U . . .
C2 C 0.3381(3) 0.3754(3) 0.3883(4) 0.0523(12) Uani 1 1 d . U . . .
C3 C 0.4169(4) 0.4471(3) 0.7895(4) 0.0551(12) Uani 1 1 d . U . . .
C4 C 0.4450(5) 0.500000 0.7973(6) 0.0517(14) Uani 1 2 d S TU P . .
C5 C 0.3929(3) 0.3499(3) 0.4439(4) 0.0533(12) Uani 1 1 d . U . . .
C6 C 0.2212(3) 0.3623(3) 0.0418(4) 0.0552(12) Uani 1 1 d . U . . .
C7 C 0.2409(3) 0.3861(3) 0.1188(4) 0.0541(11) Uani 1 1 d . U . . .
C8 C 0.3028(3) 0.3527(3) 0.3105(4) 0.0536(12) Uani 1 1 d . U . . .
C9 C 0.4309(3) 0.3740(3) 0.5286(4) 0.0530(12) Uani 1 1 d . U . . .
H9A H 0.472407 0.366769 0.547549 0.064 Uiso 1 1 calc R . . . .
H9B H 0.425415 0.416070 0.526469 0.064 Uiso 1 1 calc R . . . .
C10 C 0.2196(3) 0.3617(3) 0.1646(4) 0.0563(12) Uani 1 1 d . U . . .
C11 C 0.4470(4) 0.3895(3) 0.7972(4) 0.0595(13) Uani 1 1 d . U . . .
H11A H 0.440540 0.364211 0.831663 0.071 Uiso 1 1 calc R . . . .
H11B H 0.489539 0.396369 0.824361 0.071 Uiso 1 1 calc R . . . .
C12 C 0.2443(5) 0.500000 -0.0130(6) 0.0498(16) Uani 1 2 d S TU P . .
C13 C 0.3229(4) 0.3025(3) 0.2921(5) 0.0579(13) Uani 1 1 d . U . . .
H13 H 0.298929 0.286367 0.240970 0.070 Uiso 1 1 calc R . . . .
C14 C 0.4271(4) 0.3570(3) 0.7190(4) 0.0551(11) Uani 1 1 d . U . . .
C15 C 0.3598(4) 0.4478(4) 0.7768(5) 0.0626(14) Uani 1 1 d . U . . .
H15 H 0.340133 0.412648 0.770557 0.075 Uiso 1 1 calc R . . . .
C16 C 0.3756(4) 0.2754(4) 0.3442(5) 0.0638(14) Uani 1 1 d . U . . .
C17 C 0.4183(3) 0.3493(3) 0.5893(4) 0.0523(11) Uani 1 1 d . U . . .
C18 C 0.2147(3) 0.4474(3) -0.0428(4) 0.0535(13) Uani 1 1 d . U . . .
C19 C 0.4104(4) 0.3008(3) 0.4215(5) 0.0599(14) Uani 1 1 d . U . . .
H19 H 0.446637 0.283526 0.458724 0.072 Uiso 1 1 calc R . . . .
C20 C 0.1244(5) 0.500000 -0.1412(7) 0.061(2) Uani 1 2 d S TU P . .
C21 C 0.2455(3) 0.3825(3) 0.2502(4) 0.0574(13) Uani 1 1 d . U . . .
H21A H 0.252517 0.424265 0.252364 0.069 Uiso 1 1 calc R . . . .
H21B H 0.216561 0.375884 0.265349 0.069 Uiso 1 1 calc R . . . .
C22 C 0.4054(4) 0.500000 0.3574(6) 0.0460(18) Uani 1 2 d S TU P . .
H22 H 0.404873 0.500000 0.404539 0.055 Uiso 1 2 calc RS T P . .
C23 C 0.1822(4) 0.3166(4) 0.0136(5) 0.0628(13) Uani 1 1 d . U . . .
H23 H 0.170015 0.301239 -0.036863 0.075 Uiso 1 1 calc R . . . .
C24 C 0.2432(4) 0.3888(3) -0.0078(5) 0.0567(12) Uani 1 1 d . U . . .
H24A H 0.234787 0.362367 -0.051352 0.068 Uiso 1 1 calc R . . . .
H24B H 0.286089 0.393754 0.025644 0.068 Uiso 1 1 calc R . . . .
C25 C 0.1798(4) 0.3153(4) 0.1338(5) 0.0624(13) Uani 1 1 d . U . . .
H25 H 0.166012 0.299391 0.164654 0.075 Uiso 1 1 calc R . . . .
C26 C 0.1557(3) 0.4489(4) -0.1071(5) 0.0604(15) Uani 1 1 d . U . . .
H26 H 0.136352 0.413534 -0.128401 0.073 Uiso 1 1 calc R . . . .
C27 C 0.4057(3) 0.6160(3) 0.2194(6) 0.067(2) Uani 1 1 d . U . . .
H27A H 0.370885 0.627121 0.219682 0.100 Uiso 1 1 calc GR . . . .
H27B H 0.405941 0.635867 0.176343 0.100 Uiso 1 1 calc GR . . . .
H27C H 0.440703 0.626645 0.269949 0.100 Uiso 1 1 calc GR . . . .
C28 C 0.1599(4) 0.2919(4) 0.0577(5) 0.0665(13) Uani 1 1 d . U . . .
C29 C 0.3927(4) 0.2951(3) 0.5797(5) 0.0602(12) Uani 1 1 d . U . . .
H29 H 0.380262 0.274821 0.532193 0.072 Uiso 1 1 calc R . . . .
C30 C 0.4012(4) 0.3025(3) 0.7061(5) 0.0629(13) Uani 1 1 d . U . . .
H30 H 0.394542 0.287367 0.744741 0.076 Uiso 1 1 calc R . . . .
C31 C 0.3844(4) 0.2691(4) 0.6374(5) 0.0663(14) Uani 1 1 d . U . . .
C32 C 0.3318(6) 0.500000 0.7734(8) 0.0699(18) Uani 1 2 d S TU P . .
C33 C 0.1156(4) 0.2412(4) 0.0224(6) 0.0802(16) Uani 1 1 d D U . . .
C34 C 0.0602(6) 0.500000 -0.2131(9) 0.086(3) Uani 1 2 d S TU P . .
C35 C 0.3952(4) 0.2193(4) 0.3223(6) 0.0790(17) Uani 1 1 d . U . . .
C36 C 0.3573(5) 0.2082(4) 0.6286(6) 0.0860(19) Uani 1 1 d . U . . .
C37 C 0.2707(6) 0.500000 0.7653(9) 0.086(2) Uani 1 2 d S TU P . .
C38 C 0.2974(5) 0.2114(5) 0.6202(8) 0.110(3) Uani 1 1 d . U . . .
H38A H 0.301768 0.229403 0.667390 0.165 Uiso 1 1 calc GR . . . .
H38B H 0.281674 0.172653 0.614395 0.165 Uiso 1 1 calc GR . . . .
H38C H 0.270633 0.234193 0.573538 0.165 Uiso 1 1 calc GR . . . .
C39 C 0.0959(7) 0.2180(7) 0.0763(9) 0.089(3) Uani 0.7 1 d . U . A 1
H39A H 0.129365 0.200982 0.123563 0.133 Uiso 0.7 1 calc GR . . A 1
H39B H 0.065782 0.188814 0.048002 0.133 Uiso 0.7 1 calc GR . . A 1
H39C H 0.080080 0.249428 0.091888 0.133 Uiso 0.7 1 calc GR . . A 1
C40 C 0.4095(11) 0.1745(10) 0.7210(13) 0.092(4) Uani 0.5 1 d . U . B 1
H40A H 0.448652 0.177592 0.729584 0.139 Uiso 0.5 1 calc GR . . B 1
H40B H 0.399408 0.134022 0.719350 0.139 Uiso 0.5 1 calc GR . . B 1
H40C H 0.408938 0.193621 0.764224 0.139 Uiso 0.5 1 calc GR . . B 1
C41 C 0.3686(12) 0.1682(10) 0.5723(14) 0.096(4) Uani 0.5 1 d . U . B 1
H41A H 0.345305 0.182301 0.517816 0.143 Uiso 0.5 1 calc GR . . B 1
H41B H 0.357188 0.128748 0.574460 0.143 Uiso 0.5 1 calc GR . . B 1
H41C H 0.410042 0.169292 0.590190 0.143 Uiso 0.5 1 calc GR . . B 1
C42 C 0.4563(9) 0.2282(9) 0.3349(13) 0.086(3) Uani 0.5 1 d . U . C 1
H42A H 0.455163 0.260888 0.303447 0.130 Uiso 0.5 1 calc GR . . C 1
H42B H 0.467663 0.193650 0.318459 0.130 Uiso 0.5 1 calc GR . . C 1
H42C H 0.484696 0.235598 0.390963 0.130 Uiso 0.5 1 calc GR . . C 1
C43 C 0.1434(8) 0.1901(7) 0.0052(11) 0.097(3) Uani 0.7 1 d . U . A 1
H43A H 0.145763 0.198797 -0.041022 0.145 Uiso 0.7 1 calc GR . . A 1
H43B H 0.119379 0.155849 -0.005370 0.145 Uiso 0.7 1 calc GR . . A 1
H43C H 0.182685 0.183212 0.051009 0.145 Uiso 0.7 1 calc GR . . A 1
C44 C 0.0598(6) 0.2609(7) -0.0572(9) 0.099(3) Uani 0.7 1 d . U . A 1
H44A H 0.039689 0.290938 -0.046372 0.148 Uiso 0.7 1 calc GR . . A 1
H44B H 0.033623 0.228220 -0.082290 0.148 Uiso 0.7 1 calc GR . . A 1
H44C H 0.071478 0.275995 -0.092690 0.148 Uiso 0.7 1 calc GR . . A 1
C45 C 0.3505(10) 0.1977(10) 0.2374(12) 0.092(4) Uani 0.5 1 d . U . C 1
H45A H 0.312797 0.190879 0.232161 0.138 Uiso 0.5 1 calc GR . . C 1
H45B H 0.364585 0.161940 0.227618 0.138 Uiso 0.5 1 calc GR . . C 1
H45C H 0.345765 0.226660 0.198942 0.138 Uiso 0.5 1 calc GR . . C 1
Cl1 Cl 0.2085(2) 0.500000 0.3442(3) 0.1152(14) Uani 1 2 d S T P . .
C58 C 0.3926(11) 0.2278(10) 0.2407(13) 0.098(3) Uani 0.5 1 d . U . C 2
H58A H 0.356244 0.247346 0.202579 0.148 Uiso 0.5 1 calc GR . . C 2
H58B H 0.393923 0.190274 0.219681 0.148 Uiso 0.5 1 calc GR . . C 2
H58C H 0.425936 0.250856 0.250094 0.148 Uiso 0.5 1 calc GR . . C 2
C46 C 0.3960(10) 0.1701(8) 0.3777(13) 0.091(3) Uani 0.5 1 d . U . C 1
H46A H 0.429713 0.175376 0.431423 0.136 Uiso 0.5 1 calc GR . . C 1
H46B H 0.398859 0.132707 0.357515 0.136 Uiso 0.5 1 calc GR . . C 1
H46C H 0.360050 0.171687 0.378209 0.136 Uiso 0.5 1 calc GR . . C 1
C54 C 0.4547(10) 0.1969(10) 0.3796(14) 0.096(4) Uani 0.5 1 d . U . C 2
H54A H 0.483919 0.224676 0.385641 0.144 Uiso 0.5 1 calc GR . . C 2
H54B H 0.460465 0.160539 0.360168 0.144 Uiso 0.5 1 calc GR . . C 2
H54C H 0.458761 0.190686 0.430864 0.144 Uiso 0.5 1 calc GR . . C 2
C51 C 0.1059(17) 0.2126(16) -0.050(2) 0.088(4) Uani 0.3 1 d . U . A 2
H51A H 0.080284 0.236440 -0.095882 0.131 Uiso 0.3 1 calc GR . . A 2
H51B H 0.087559 0.175252 -0.055529 0.131 Uiso 0.3 1 calc GR . . A 2
H51C H 0.143360 0.207358 -0.045615 0.131 Uiso 0.3 1 calc GR . . A 2
C53 C 0.1565(15) 0.1839(14) 0.093(2) 0.085(4) Uani 0.3 1 d . U . A 2
H53A H 0.190728 0.174146 0.090456 0.128 Uiso 0.3 1 calc GR . . A 2
H53B H 0.131501 0.150122 0.079709 0.128 Uiso 0.3 1 calc GR . . A 2
H53C H 0.169137 0.196861 0.146354 0.128 Uiso 0.3 1 calc GR . . A 2
C55 C 0.0705(13) 0.2456(17) 0.046(2) 0.086(3) Uani 0.3 1 d D U . A 2
H55A H 0.089589 0.258390 0.100955 0.130 Uiso 0.3 1 calc GR . . A 2
H55B H 0.052494 0.208087 0.040401 0.130 Uiso 0.3 1 calc GR . . A 2
H55C H 0.040323 0.273353 0.011559 0.130 Uiso 0.3 1 calc GR . . A 2
C52 C 0.3516(10) 0.1729(9) 0.3034(16) 0.101(4) Uani 0.5 1 d . U . C 2
H52A H 0.361597 0.139194 0.283733 0.152 Uiso 0.5 1 calc GR . . C 2
H52B H 0.312613 0.186477 0.262861 0.152 Uiso 0.5 1 calc GR . . C 2
H52C H 0.351889 0.162686 0.351189 0.152 Uiso 0.5 1 calc GR . . C 2
C47 C 0.2634(6) 0.4510(7) 0.8084(10) 0.147(4) Uani 1 1 d . U . . .
H47A H 0.258886 0.415145 0.780227 0.221 Uiso 1 1 calc GR . . . .
H47B H 0.228629 0.457524 0.811020 0.221 Uiso 1 1 calc GR . . . .
H47C H 0.297827 0.448474 0.862089 0.221 Uiso 1 1 calc GR . . . .
C56 C 0.3871(12) 0.1709(11) 0.6834(14) 0.104(6) Uani 0.5 1 d . U . B 2
H56A H 0.424589 0.164407 0.688105 0.155 Uiso 0.5 1 calc GR . . B 2
H56B H 0.365295 0.134865 0.669945 0.155 Uiso 0.5 1 calc GR . . B 2
H56C H 0.393883 0.185272 0.733737 0.155 Uiso 0.5 1 calc GR . . B 2
C57 C 0.3337(11) 0.1823(10) 0.5398(14) 0.091(5) Uani 0.5 1 d . U . B 2
H57A H 0.300312 0.204968 0.500381 0.136 Uiso 0.5 1 calc GR . . B 2
H57B H 0.321644 0.142366 0.537276 0.136 Uiso 0.5 1 calc GR . . B 2
H57C H 0.365002 0.184187 0.529007 0.136 Uiso 0.5 1 calc GR . . B 2
C48 C 0.2329(9) 0.4677(10) 0.7118(16) 0.115(4) Uani 0.5 1 d . U . . .
H48A H 0.221235 0.483403 0.659923 0.173 Uiso 0.5 1 calc GR . . . .
H48B H 0.198736 0.465314 0.716591 0.173 Uiso 0.5 1 calc GR . . . .
H48C H 0.249419 0.429364 0.717357 0.173 Uiso 0.5 1 calc GR . . . .
C49 C 0.0263(6) 0.4482(6) -0.2208(9) 0.154(5) Uani 1 1 d . U . . .
H49A H 0.026062 0.442794 -0.172293 0.231 Uiso 1 1 calc GR . . . .
H49B H 0.044149 0.414813 -0.229424 0.231 Uiso 1 1 calc GR . . . .
H49C H -0.013850 0.452688 -0.265670 0.231 Uiso 1 1 calc GR . . . .
C50 C 0.0600(11) 0.4749(10) -0.2874(12) 0.125(5) Uani 0.5 1 d . U . . .
H50A H 0.066607 0.433485 -0.281031 0.187 Uiso 0.5 1 calc GR . . . .
H50B H 0.091000 0.493177 -0.291206 0.187 Uiso 0.5 1 calc GR . . . .
H50C H 0.022149 0.482681 -0.335543 0.187 Uiso 0.5 1 calc GR . . . .

loop_
_atom_site_aniso_label
_atom_site_aniso_U_11
_atom_site_aniso_U_22
_atom_site_aniso_U_33
_atom_site_aniso_U_23
_atom_site_aniso_U_13
_atom_site_aniso_U_12
Zr1 0.0452(5) 0.0441(5) 0.0394(5) 0.000 0.0211(4) 0.000
Zr2 0.0462(5) 0.0510(5) 0.0414(5) 0.000 0.0209(4) 0.000
O1 0.062(3) 0.046(2) 0.043(2) -0.0019(17) 0.026(2) -0.0116(18)
O2 0.052(2) 0.036(2) 0.059(3) 0.0037(19) 0.028(2) -0.0007(17)
O3 0.061(3) 0.049(4) 0.049(3) 0.000 0.034(3) 0.000
O4 0.054(3) 0.054(2) 0.055(3) -0.0088(19) 0.031(2) -0.0076(18)
O5 0.051(3) 0.059(4) 0.0431(19) 0.000 0.022(2) 0.000
O6 0.052(3) 0.058(4) 0.047(2) 0.000 0.0273(19) 0.000
O7 0.050(3) 0.078(5) 0.047(4) 0.000 0.029(3) 0.000
O8 0.079(4) 0.059(3) 0.057(3) -0.007(2) 0.040(3) -0.001(2)
C1 0.059(3) 0.043(2) 0.051(2) -0.0022(16) 0.033(2) -0.0070(18)
C2 0.062(2) 0.052(2) 0.0513(19) -0.0073(17) 0.0354(16) -0.0109(18)
C3 0.067(2) 0.060(2) 0.048(3) 0.000(2) 0.037(2) -0.0052(17)
C4 0.062(3) 0.057(3) 0.046(3) 0.000 0.036(2) 0.000
C5 0.063(2) 0.050(2) 0.0522(18) -0.0068(18) 0.0338(17) -0.0129(19)
C6 0.058(3) 0.059(2) 0.049(2) -0.0066(17) 0.0285(19) -0.0046(19)
C7 0.057(2) 0.055(2) 0.0507(19) -0.0067(17) 0.0291(18) -0.0082(18)
C8 0.062(2) 0.054(2) 0.0514(19) -0.0072(18) 0.0345(16) -0.0123(19)
C9 0.064(3) 0.048(3) 0.0511(19) -0.0047(19) 0.0328(18) -0.008(2)
C10 0.061(2) 0.058(2) 0.0524(19) -0.0070(18) 0.0320(17) -0.009(2)
C11 0.072(3) 0.060(2) 0.052(2) 0.001(2) 0.036(2) -0.003(2)
C12 0.052(3) 0.061(3) 0.043(2) 0.000 0.029(2) 0.000
C13 0.066(2) 0.056(2) 0.054(2) -0.0104(19) 0.0338(19) -0.0106(19)
C14 0.066(3) 0.053(2) 0.053(2) 0.0005(17) 0.036(2) -0.006(2)
C15 0.067(3) 0.072(3) 0.057(3) -0.002(2) 0.038(2) -0.0069(19)
C16 0.069(3) 0.059(3) 0.059(2) -0.012(2) 0.031(2) -0.008(2)
C17 0.061(3) 0.047(2) 0.0532(19) -0.0053(17) 0.033(2) -0.011(2)
C18 0.056(2) 0.063(2) 0.048(2) -0.0051(17) 0.0315(18) -0.0027(16)
C19 0.067(3) 0.054(2) 0.057(2) -0.0095(19) 0.0318(19) -0.008(2)
C20 0.058(3) 0.071(3) 0.053(3) 0.000 0.028(3) 0.000
C21 0.064(3) 0.059(3) 0.0532(19) -0.008(2) 0.0334(18) -0.008(2)
C22 0.049(3) 0.054(5) 0.040(2) 0.000 0.026(2) 0.000
C23 0.064(3) 0.064(3) 0.056(2) -0.011(2) 0.030(2) -0.010(2)
C24 0.059(3) 0.062(2) 0.051(2) -0.006(2) 0.031(2) -0.003(2)
C25 0.065(3) 0.063(3) 0.060(2) -0.007(2) 0.034(2) -0.014(2)
C26 0.058(2) 0.066(3) 0.055(3) -0.002(2) 0.0281(19) -0.0051(19)
C27 0.049(4) 0.034(2) 0.100(6) 0.003(3) 0.028(4) 0.005(3)
C28 0.066(3) 0.069(3) 0.061(2) -0.010(2) 0.032(2) -0.014(2)
C29 0.074(3) 0.052(2) 0.060(2) -0.0090(18) 0.039(2) -0.016(2)
C30 0.080(3) 0.056(2) 0.063(2) 0.0010(19) 0.044(2) -0.013(2)
C31 0.082(3) 0.057(2) 0.067(2) -0.0040(19) 0.045(2) -0.016(2)
C32 0.069(3) 0.079(3) 0.068(4) 0.000 0.040(3) 0.000
C33 0.077(3) 0.077(3) 0.078(3) -0.016(2) 0.035(2) -0.024(2)
C34 0.065(4) 0.087(5) 0.073(4) 0.000 0.014(3) 0.000
C35 0.084(3) 0.064(3) 0.073(3) -0.019(2) 0.031(3) 0.001(2)
C36 0.104(4) 0.066(3) 0.085(4) -0.004(3) 0.048(3) -0.030(3)
C37 0.070(4) 0.107(5) 0.088(5) 0.000 0.047(4) 0.000
C38 0.104(4) 0.103(6) 0.120(6) 0.001(5) 0.057(5) -0.040(4)
C39 0.085(7) 0.084(7) 0.092(6) -0.014(5) 0.043(5) -0.033(5)
C40 0.124(7) 0.051(6) 0.086(5) -0.007(5) 0.044(6) -0.027(7)
C41 0.123(9) 0.063(6) 0.085(6) -0.015(6) 0.045(7) -0.032(7)
C42 0.088(4) 0.076(7) 0.089(7) -0.018(6) 0.042(4) 0.010(4)
C43 0.101(6) 0.078(4) 0.107(7) -0.024(5) 0.052(5) -0.023(4)
C44 0.080(5) 0.105(7) 0.086(4) -0.011(5) 0.027(3) -0.026(4)
C45 0.096(6) 0.075(7) 0.080(4) -0.030(4) 0.029(4) 0.008(6)
Cl1 0.107(3) 0.123(3) 0.118(3) 0.000 0.060(3) 0.000
C58 0.120(8) 0.088(7) 0.084(5) -0.016(5) 0.052(5) 0.022(6)
C46 0.099(7) 0.065(5) 0.091(6) -0.009(5) 0.040(5) 0.005(6)
C54 0.090(4) 0.083(7) 0.089(6) -0.016(6) 0.031(5) 0.013(4)
C51 0.086(8) 0.081(8) 0.079(4) -0.022(4) 0.032(5) -0.025(6)
C53 0.085(7) 0.075(5) 0.087(6) -0.011(5) 0.040(6) -0.022(5)
C55 0.077(5) 0.086(7) 0.090(7) -0.006(6) 0.041(5) -0.022(4)
C52 0.099(5) 0.067(5) 0.114(8) -0.021(5) 0.040(5) -0.007(5)
C47 0.125(8) 0.166(8) 0.176(8) 0.042(7) 0.097(7) -0.013(7)
C56 0.115(10) 0.073(9) 0.086(9) -0.010(9) 0.028(8) -0.023(9)
C57 0.115(10) 0.065(9) 0.091(9) -0.009(8) 0.053(8) -0.037(8)
C48 0.070(6) 0.136(9) 0.134(6) -0.034(5) 0.050(5) -0.006(6)
C49 0.090(6) 0.138(7) 0.147(9) 0.020(7) 0.004(6) -0.040(5)
C50 0.115(10) 0.123(12) 0.066(5) -0.027(6) 0.000(5) 0.015(9)

loop_
_atom_type_symbol
_atom_type_description
_atom_type_scat_dispersion_real
_atom_type_scat_dispersion_imag
_atom_type_scat_source
C C 0.0181 0.0091 'International Tables Vol C Tables 4.2.6.8 and 6.1.1.4'
H H 0.0000 0.0000 'International Tables Vol C Tables 4.2.6.8 and 6.1.1.4'
Cl Cl 0.3639 0.7018 'International Tables Vol C Tables 4.2.6.8 and 6.1.1.4'
O O 0.0492 0.0322 'International Tables Vol C Tables 4.2.6.8 and 6.1.1.4'
Zr Zr -0.1862 2.2449 'International Tables Vol C Tables 4.2.6.8 and 6.1.1.4'

loop_
_geom_angle_atom_site_label_1
_geom_angle_atom_site_label_2
_geom_angle_atom_site_label_3
_geom_angle
_geom_angle_site_symmetry_1
_geom_angle_site_symmetry_3
_geom_angle_publ_flag
O1 Zr1 Zr2 128.70(15) . 5_666 ?
O1 Zr1 Zr2 128.69(15) 6_565 5_666 ?
O1 Zr1 O1 101.4(3) . 6_565 ?
O1 Zr1 O2 164.68(19) . 2_656 ?
H39Aa C39a H39B 109.5 . . ?
O1 Zr1 O2 93.91(19) 6_565 2_656 ?
H39Ba C39a H39C 109.5 . . ?
O1 Zr1 O2 93.91(19) . 5_666 ?
O1 Zr1 O2 164.68(19) 6_565 5_666 ?
O1 Zr1 O3 90.28(19) . . ?
O1 Zr1 O3 90.28(18) 6_565 . ?
O1 Zr1 O7 93.86(18) 6_565 5_666 ?
O1 Zr1 O7 93.86(18) . 5_666 ?
O2 Zr1 Zr2 36.32(12) 2_656 5_666 ?
H39Aa C39a H39C 109.5 . . ?
H40Aa C40a H40B 109.5 . . ?
H40Aa C40a H40C 109.5 . . ?
H40Ba C40a H40C 109.5 . . ?
H41Aa C41a H41B 109.5 . . ?
H41Aa C41a H41C 109.5 . . ?
H41Ba C41a H41C 109.5 . . ?
H42Aa C42a H42B 109.5 . . ?
H42Aa C42a H42C 109.5 . . ?
H42Ba C42a H42C 109.5 . . ?
H43Aa C43a H43B 109.5 . . ?
H43Ba C43a H43C 109.5 . . ?
H43Aa C43a H43C 109.5 . . ?
H44Aa C44a H44B 109.5 . . ?
H44Aa C44a H44C 109.5 . . ?
O2 Zr1 Zr2 36.32(12) 5_666 5_666 ?
O2 Zr1 O2 70.8(2) 2_656 5_666 ?
O2 Zr1 O7 84.7(2) 5_666 5_666 ?
O2 Zr1 O7 84.7(2) 2_656 5_666 ?
O3 Zr1 Zr2 98.7(2) . 5_666 ?
O3 Zr1 O2 90.0(2) . 5_666 ?
O3 Zr1 O2 90.0(2) . 2_656 ?
O3 Zr1 O7 173.4(3) . 5_666 ?
O7 Zr1 Zr2 74.70(18) 5_666 5_666 ?
O2 Zr2 Zr1 36.48(12) 6_565 5_666 ?
H44Ba C44a H44C 109.5 . . ?
H45Aa C45a H45B 109.5 . . ?
H45Aa C45a H45C 109.5 . . ?
H45Ba C45a H45C 109.5 . . ?
H58Ab C58b H58B 109.5 . . ?
H58Ab C58b H58C 109.5 . . ?
H58Bb C58b H58C 109.5 . . ?
H46Aa C46a H46B 109.5 . . ?
H46Aa C46a H46C 109.5 . . ?
H46Ba C46a H46C 109.5 . . ?
H54Ab C54b H54B 109.5 . . ?
H54Bb C54b H54C 109.5 . . ?
H54Ab C54b H54C 109.5 . . ?
H51Ab C51b H51B 109.5 . . ?
H51Ab C51b H51C 109.5 . . ?
H51Bb C51b H51C 109.5 . . ?
H53Ab C53b H53B 109.5 . . ?
H53Ab C53b H53C 109.5 . . ?
H53Bb C53b H53C 109.5 . . ?
O2 Zr2 Zr1 36.48(12) . 5_666 ?
O2 Zr2 O2 71.1(2) 6_565 . ?
O2 Zr2 O5 83.30(19) 6_565 . ?
O2 Zr2 O5 83.30(19) . . ?
O4 Zr2 Zr1 126.03(15) 6_565 5_666 ?
O4 Zr2 Zr1 126.04(15) . 5_666 ?
O4 Zr2 O2 162.51(19) 6_565 6_565 ?
O4 Zr2 O2 162.51(19) . . ?
O4 Zr2 O2 92.13(19) 6_565 . ?
O4 Zr2 O2 92.13(19) . 6_565 ?
O4 Zr2 O4 104.1(3) 6_565 . ?
O4 Zr2 O5 90.07(18) 6_565 . ?
O4 Zr2 O5 90.06(18) . . ?
O4 Zr2 O6 90.61(18) 6_565 . ?
O4 Zr2 O6 90.61(18) . . ?
H55Ab C55b H55B 109.5 . . ?
H55Bb C55b H55C 109.5 . . ?
H55Ab C55b H55C 109.5 . . ?
H52Ab C52b H52B 109.5 . . ?
H52Ab C52b H52C 109.5 . . ?
O5 Zr2 Zr1 72.91(18) . 5_666 ?
O6 Zr2 Zr1 105.99(19) . 5_666 ?
O6 Zr2 O2 95.8(2) . . ?
O6 Zr2 O2 95.8(2) . 6_565 ?
O6 Zr2 O5 178.9(3) . . ?
C1 O1 Zr1 162.5(5) . . ?
Zr2 O2 Zr1 107.19(19) . 5_666 ?
C27 O2 Zr1 123.2(4) . 5_666 ?
C27 O2 Zr2 124.2(4) . . ?
C4 O3 Zr1 118.4(6) . . ?
C7 O4 Zr2 168.4(5) . . ?
C22 O5 Zr2 132.4(7) . . ?
C12 O6 Zr2 119.5(6) . . ?
C22 O7 Zr1 130.1(6) . 5_666 ?
C2 O8 H8 109.5 . . ?
O1 C1 C14 120.6(6) . . ?
O1 C1 C17 119.6(6) . . ?
C14 C1 C17 119.8(6) . . ?
O8 C2 C5 116.2(6) . . ?
O8 C2 C8 122.9(7) . . ?
C8 C2 C5 120.8(7) . . ?
C4 C3 C11 121.9(7) . . ?
C4 C3 C15 118.5(8) . . ?
C15 C3 C11 119.6(7) . . ?
O3 C4 C3 119.1(5) . 6_565 ?
O3 C4 C3 119.1(5) . . ?
C3 C4 C3 121.7(10) . 6_565 ?
C2 C5 C9 120.8(7) . . ?
C19 C5 C2 118.7(7) . . ?
C19 C5 C9 120.4(7) . . ?
C7 C6 C24 119.0(7) . . ?
C23 C6 C7 119.7(7) . . ?
C23 C6 C24 121.4(7) . . ?
H52Bb C52b H52C 109.5 . . ?
H56Ab C56b H56B 109.5 . . ?
H56Bb C56b H56C 109.5 . . ?
H56Ab C56b H56C 109.5 . . ?
H57Ab C57b H57B 109.5 . . ?
H57Bb C57b H57C 109.5 . . ?
H57Ab C57b H57C 109.5 . . ?
C43a C33 C28 109.8(9) . . ?
C39a C33 C28 114.9(9) . . ?
C51b C33 C28 118.6(16) . . ?
C55b C33 C28 110.9(15) . . ?
C39a C33 C43 106.1(11) . . ?
C39a C33 C44 108.1(11) . . ?
C43a C33 C44 108.7(11) . . ?
C51b C33 C53 98(2) . . ?
C55b C33 C53 94(2) . . ?
C51b C33 C55 125(2) . . ?
C52b C35 C16 109.7(12) . . ?
C42a C35 C16 109.5(10) . . ?
C45a C35 C16 113.2(10) . . ?
C54b C35 C16 117.9(11) . . ?
C42a C35 C45 111.6(14) . . ?
C54b C35 C58 105.9(15) . . ?
C52b C35 C58 103.3(14) . . ?
C42a C35 C46 111.4(13) . . ?
C45a C35 C46 103.9(14) . . ?
C54b C35 C52 109.0(15) . . ?
C56b C36 C31 118.3(14) . . ?
C56b C36 C38 105.7(17) . . ?
C41a C36 C40 97.3(14) . . ?
C56b C36 C57 112.1(17) . . ?
O4 C7 C6 121.1(7) . . ?
O4 C7 C10 120.0(6) . . ?
C10 C7 C6 118.9(7) . . ?
C2 C8 C21 120.1(7) . . ?
C13 C8 C2 117.4(7) . . ?
C13 C8 C21 122.4(7) . . ?
C5 C9 H9A 108.4 . . ?
C5 C9 H9B 108.4 . . ?
H9A C9 H9B 107.5 . . ?
C17 C9 C5 115.5(6) . . ?
C17 C9 H9A 108.4 . . ?
C17 C9 H9B 108.4 . . ?
C7 C10 C21 118.9(7) . . ?
C25 C10 C7 119.8(7) . . ?
C25 C10 C21 121.0(7) . . ?
C3 C11 H11A 108.2 . . ?
C3 C11 H11B 108.2 . . ?
C3 C11 C14 116.3(6) . . ?
H11A C11 H11B 107.4 . . ?
C14 C11 H11A 108.2 . . ?
C14 C11 H11B 108.2 . . ?
O6 C12 C18 119.7(5) . . ?
O6 C12 C18 119.7(5) . 6_565 ?
C18 C12 C18 120.6(10) 6_565 . ?
C8 C13 H13 117.9 . . ?
C16 C13 C8 124.2(7) . . ?
C16 C13 H13 117.9 . . ?
C1 C14 C11 121.0(7) . . ?
C30 C14 C1 119.1(7) . . ?
C30 C14 C11 119.9(7) . . ?
C3 C15 H15 119.4 . . ?
C32 C15 C3 121.2(9) . . ?
C32 C15 H15 119.4 . . ?
C13 C16 C19 116.2(8) . . ?
C13 C16 C35 122.5(7) . . ?
C19 C16 C35 121.2(8) . . ?
C1 C17 C9 119.3(6) . . ?
C29 C17 C1 118.5(7) . . ?
C29 C17 C9 122.1(7) . . ?
C12 C18 C24 122.9(7) . . ?
C12 C18 C26 118.2(8) . . ?
C26 C18 C24 118.9(7) . . ?
C5 C19 C16 122.6(8) . . ?
C5 C19 H19 118.7 . . ?
C16 C19 H19 118.7 . . ?
C26 C20 C26 115.4(10) 6_565 . ?
C26 C20 C34 122.3(5) 6_565 . ?
C26 C20 C34 122.3(5) . . ?
C8 C21 C10 113.8(6) . . ?
C8 C21 H21A 108.8 . . ?
C8 C21 H21B 108.8 . . ?
C10 C21 H21A 108.8 . . ?
C10 C21 H21B 108.8 . . ?
H21A C21 H21B 107.7 . . ?
O5 C22 O7 129.8(9) . . ?
O5 C22 H22 115.1 . . ?
O7 C22 H22 115.1 . . ?
C6 C23 H23 118.7 . . ?
C6 C23 C28 122.6(7) . . ?
C28 C23 H23 118.7 . . ?
C6 C24 C18 112.3(6) . . ?
C6 C24 H24A 109.1 . . ?
C6 C24 H24B 109.1 . . ?
C18 C24 H24A 109.1 . . ?
C18 C24 H24B 109.1 . . ?
H24A C24 H24B 107.9 . . ?
C10 C25 H25 119.1 . . ?
C10 C25 C28 121.7(8) . . ?
C28 C25 H25 119.1 . . ?
C18 C26 H26 118.1 . . ?
C20 C26 C18 123.7(8) . . ?
C20 C26 H26 118.1 . . ?
O2 C27 H27A 109.5 . . ?
O2 C27 H27B 109.5 . . ?
O2 C27 H27C 109.5 . . ?
H27A C27 H27B 109.5 . . ?
H27A C27 H27C 109.5 . . ?
H27B C27 H27C 109.5 . . ?
C23 C28 C33 120.2(8) . . ?
C25 C28 C23 117.4(7) . . ?
C25 C28 C33 122.4(8) . . ?
C17 C29 H29 118.2 . . ?
C17 C29 C31 123.6(7) . . ?
C31 C29 H29 118.2 . . ?
C14 C30 H30 118.5 . . ?
C14 C30 C31 122.9(7) . . ?
C31 C30 H30 118.5 . . ?
C29 C31 C30 116.1(7) . . ?
C29 C31 C36 124.2(8) . . ?
C30 C31 C36 119.7(8) . . ?
C15 C32 C15 118.7(11) 6_565 . ?
C15 C32 C37 120.7(6) . . ?
C15 C32 C37 120.7(6) 6_565 . ?
C28 C33 C44 109.1(9) . . ?
C28 C33 C53 101.7(12) . . ?
C20 C34 C50 108.1(13) . 6_565 ?
C20 C34 C50 108.1(13) . . ?
C49 C34 C20 115.0(8) . . ?
C33 C39a H39A 109.5 . . ?
C33 C39a H39B 109.5 . . ?
C49 C34 C20 115.0(8) 6_565 . ?
C33 C39a H39C 109.5 . . ?
C33 C43a H43A 109.5 . . ?
C49 C34 C49 110.1(16) . 6_565 ?
C49 C34 C50 120.7(13) 6_565 . ?
C49 C34 C50 120.7(13) . 6_565 ?
C49 C34 C50 84.7(12) 6_565 6_565 ?
C49 C34 C50 84.7(12) . . ?
C50 C34 C50 43.2(18) . 6_565 ?
C16 C35 C58 110.0(10) . . ?
C16 C35 C46 107.0(10) . . ?
C31 C36 C40 102.5(9) . . ?
C31 C36 C41 110.8(11) . . ?
C31 C36 C57 110.2(10) . . ?
C38 C36 C31 111.7(9) . . ?
C38 C36 C40 109.9(12) . . ?
C38 C36 C41 122.0(12) . . ?
C38 C36 C57 96.6(12) . . ?
C47 C37 C32 113.1(9) . . ?
C33 C43a H43B 109.5 . . ?
C33 C43a H43C 109.5 . . ?
C33 C44a H44A 109.5 . . ?
C33 C44a H44B 109.5 . . ?
C33 C44a H44C 109.5 . . ?
C47 C37 C32 113.1(9) 6_565 . ?
C47 C37 C47 98.7(16) 6_565 . ?
C48 C37 C32 114.9(14) . . ?
C48 C37 C32 114.9(14) 6_565 . ?
C48 C37 C47 130.0(16) 6_565 . ?
C48 C37 C47 130.0(16) . 6_565 ?
C48 C37 C47 74.8(14) 6_565 6_565 ?
C33 C51b H51A 109.5 . . ?
C33 C51b H51B 109.5 . . ?
C33 C51b H51C 109.5 . . ?
C33 C53b H53A 109.5 . . ?
C33 C53b H53B 109.5 . . ?
C33 C53b H53C 109.5 . . ?
C33 C55b H55A 109.5 . . ?
C33 C55b H55B 109.5 . . ?
C48 C37 C47 74.8(14) . . ?
C48 C37 C48 73(3) . 6_565 ?
C36 C38 H38A 109.5 . . ?
C33 C55b H55C 109.5 . . ?
C35 C42a H42A 109.5 . . ?
C35 C42a H42B 109.5 . . ?
C35 C42a H42C 109.5 . . ?
C35 C45a H45A 109.5 . . ?
C35 C45a H45B 109.5 . . ?
C35 C45a H45C 109.5 . . ?
C35 C58b H58A 109.5 . . ?
C35 C58b H58B 109.5 . . ?
C35 C58b H58C 109.5 . . ?
C35 C46a H46A 109.5 . . ?
C35 C46a H46B 109.5 . . ?
C35 C46a H46C 109.5 . . ?
C35 C54b H54A 109.5 . . ?
C35 C54b H54B 109.5 . . ?
C35 C54b H54C 109.5 . . ?
C35 C52b H52A 109.5 . . ?
C35 C52b H52B 109.5 . . ?
C35 C52b H52C 109.5 . . ?
C36 C40a H40A 109.5 . . ?
C36 C40a H40B 109.5 . . ?
C36 C40a H40C 109.5 . . ?
C36 C41a H41A 109.5 . . ?
C36 C41a H41B 109.5 . . ?
C36 C41a H41C 109.5 . . ?
C36 C56b H56A 109.5 . . ?
C36 C56b H56B 109.5 . . ?
C36 C56b H56C 109.5 . . ?
C36 C57b H57A 109.5 . . ?
C36 C57b H57B 109.5 . . ?
C36 C57b H57C 109.5 . . ?
C36 C38 H38B 109.5 . . ?
C36 C38 H38C 109.5 . . ?
H38A C38 H38B 109.5 . . ?
H38A C38 H38C 109.5 . . ?
H38B C38 H38C 109.5 . . ?
C37 C47 H47A 109.5 . . ?
C37 C47 H47B 109.5 . . ?
C37 C47 H47C 109.5 . . ?
H47A C47 H47B 109.5 . . ?
H47A C47 H47C 109.5 . . ?
H47B C47 H47C 109.5 . . ?
C37 C48 H48A 109.5 . . ?
C37 C48 H48B 109.5 . . ?
C37 C48 H48C 109.5 . . ?
H48A C48 H48B 109.5 . . ?
H48A C48 H48C 109.5 . . ?
H48B C48 H48C 109.5 . . ?
C34 C49 H49A 109.5 . . ?
C34 C49 H49B 109.5 . . ?
C34 C49 H49C 109.5 . . ?
H49A C49 H49B 109.5 . . ?
H49A C49 H49C 109.5 . . ?
H49B C49 H49C 109.5 . . ?
C34 C50 H50A 109.5 . . ?
C34 C50 H50B 109.5 . . ?
C34 C50 H50C 109.5 . . ?
H50A C50 H50B 109.5 . . ?
H50A C50 H50C 109.5 . . ?
H50B C50 H50C 109.5 . . ?

loop_
_geom_bond_atom_site_label_1
_geom_bond_atom_site_label_2
_geom_bond_distance
_geom_bond_site_symmetry_2
_geom_bond_publ_flag
Zr1 Zr2 3.4653(12) 5_666 ?
Zr1 O1 1.967(4) . ?
Zr1 O1 1.967(4) 6_565 ?
Zr1 O2 2.157(5) 2_656 ?
Zr1 O2 2.157(5) 5_666 ?
Zr1 O3 2.067(6) . ?
Zr1 O7 2.204(7) 5_666 ?
C39a H39A 0.9600 . ?
C39a H39B 0.9600 . ?
C39a H39C 0.9600 . ?
C40a H40A 0.9600 . ?
C40a H40B 0.9600 . ?
C40a H40C 0.9600 . ?
C41a H41A 0.9600 . ?
C41a H41B 0.9600 . ?
C41a H41C 0.9600 . ?
C42a H42A 0.9600 . ?
C42a H42B 0.9600 . ?
C42a H42C 0.9600 . ?
C43a H43A 0.9600 . ?
C43a H43B 0.9600 . ?
C43a H43C 0.9600 . ?
C44a H44A 0.9600 . ?
C44a H44B 0.9600 . ?
C44a H44C 0.9600 . ?
C45a H45A 0.9600 . ?
C45a H45B 0.9600 . ?
C45a H45C 0.9600 . ?
C58b H58A 0.9600 . ?
C58b H58B 0.9600 . ?
C58b H58C 0.9600 . ?
C46a H46A 0.9600 . ?
C46a H46B 0.9600 . ?
C46a H46C 0.9600 . ?
C54b H54A 0.9600 . ?
C54b H54B 0.9600 . ?
C54b H54C 0.9600 . ?
C51b H51A 0.9600 . ?
C51b H51B 0.9600 . ?
C51b H51C 0.9600 . ?
C53b H53A 0.9600 . ?
C53b H53B 0.9600 . ?
C53b H53C 0.9600 . ?
C55b H55A 0.9600 . ?
C55b H55B 0.9600 . ?
C55b H55C 0.9600 . ?
C52b H52A 0.9600 . ?
C52b H52B 0.9600 . ?
C52b H52C 0.9600 . ?
C56b H56A 0.9600 . ?
C56b H56B 0.9600 . ?
C56b H56C 0.9600 . ?
C57b H57A 0.9600 . ?
C57b H57B 0.9600 . ?
C57b H57C 0.9600 . ?
Zr2 Zr1 3.4653(12) 5_666 ?
Zr2 O2 2.149(5) . ?
Zr2 O2 2.149(5) 6_565 ?
Zr2 O4 1.954(5) 6_565 ?
Zr2 O4 1.954(5) . ?
Zr2 O5 2.230(7) . ?
Zr2 O6 2.065(7) . ?
O1 C1 1.351(8) . ?
O2 Zr1 2.157(5) 5_666 ?
O2 C27 1.422(8) . ?
O3 C4 1.373(12) . ?
O4 C7 1.340(8) . ?
O5 C22 1.211(11) . ?
O6 C12 1.372(12) . ?
O7 Zr1 2.204(7) 5_666 ?
O7 C22 1.249(11) . ?
O8 H8 0.8200 . ?
O8 C2 1.364(8) . ?
C1 C14 1.401(10) . ?
C1 C17 1.407(10) . ?
C2 C5 1.398(10) . ?
C2 C8 1.396(10) . ?
C3 C4 1.385(9) . ?
C3 C11 1.506(11) . ?
C3 C15 1.398(11) . ?
C4 C3 1.385(9) 6_565 ?
C5 C9 1.515(10) . ?
C5 C19 1.373(10) . ?
C6 C7 1.417(10) . ?
C6 C23 1.364(10) . ?
C6 C24 1.499(10) . ?
C7 C10 1.402(10) . ?
C8 C13 1.393(10) . ?
C8 C21 1.502(11) . ?
C9 H9A 0.9700 . ?
C9 H9B 0.9700 . ?
C9 C17 1.504(10) . ?
C10 C21 1.511(10) . ?
C10 C25 1.388(10) . ?
C11 H11A 0.9700 . ?
C11 H11B 0.9700 . ?
C11 C14 1.522(10) . ?
C12 C18 1.384(9) 6_565 ?
C12 C18 1.384(9) . ?
C13 H13 0.9300 . ?
C13 C16 1.364(11) . ?
C14 C30 1.379(10) . ?
C15 H15 0.9300 . ?
C15 C32 1.387(10) . ?
C16 C19 1.413(11) . ?
C16 C35 1.530(12) . ?
C17 C29 1.377(10) . ?
C18 C24 1.512(10) . ?
C18 C26 1.392(10) . ?
C19 H19 0.9300 . ?
C20 C26 1.383(10) . ?
C20 C26 1.383(10) 6_565 ?
C20 C34 1.528(17) . ?
C21 H21A 0.9700 . ?
C21 H21B 0.9700 . ?
C22 H22 0.9300 . ?
C23 H23 0.9300 . ?
C23 C28 1.397(11) . ?
C24 H24A 0.9700 . ?
C24 H24B 0.9700 . ?
C25 H25 0.9300 . ?
C25 C28 1.396(11) . ?
C26 H26 0.9300 . ?
C27 H27A 0.9600 . ?
C27 H27B 0.9600 . ?
C27 H27C 0.9600 . ?
C28 C33 1.530(12) . ?
C29 H29 0.9300 . ?
C29 C31 1.392(11) . ?
C30 H30 0.9300 . ?
C30 C31 1.398(11) . ?
C31 C36 1.535(12) . ?
C32 C15 1.387(10) 6_565 ?
C32 C37 1.539(18) . ?
C33 C39 1.499(17) . ?
C33 C43 1.510(18) . ?
C33 C44 1.541(17) . ?
C33 C51 1.45(3) . ?
C33 C53 1.79(3) . ?
C33 C55 1.496(18) . ?
C34 C49 1.445(14) . ?
C34 C49 1.445(14) 6_565 ?
C34 C50 1.56(3) 6_565 ?
C34 C50 1.56(3) . ?
C35 C42 1.51(2) . ?
C35 C45 1.52(2) . ?
C35 C58 1.57(2) . ?
C35 C46 1.56(2) . ?
C35 C54 1.46(2) . ?
C35 C52 1.46(2) . ?
C36 C38 1.509(15) . ?
C36 C40 1.77(2) . ?
C36 C41 1.58(3) . ?
C36 C56 1.26(2) . ?
C36 C57 1.61(2) . ?
C37 C47 1.477(15) 6_565 ?
C37 C47 1.477(15) . ?
C37 C48 1.24(2) . ?
C37 C48 1.24(2) 6_565 ?
C38 H38A 0.9600 . ?
C38 H38B 0.9600 . ?
C38 H38C 0.9600 . ?
C47 H47A 0.9600 . ?
C47 H47B 0.9600 . ?
C47 H47C 0.9600 . ?
C48 H48A 0.9600 . ?
C48 H48B 0.9600 . ?
C48 H48C 0.9600 . ?
C49 H49A 0.9600 . ?
C49 H49B 0.9600 . ?
C49 H49C 0.9600 . ?
C50 H50A 0.9600 . ?
C50 H50B 0.9600 . ?
C50 H50C 0.9600 . ?

loop_
_geom_torsion_atom_site_label_1
_geom_torsion_atom_site_label_2
_geom_torsion_atom_site_label_3
_geom_torsion_atom_site_label_4
_geom_torsion
_geom_torsion_site_symmetry_1
_geom_torsion_site_symmetry_2
_geom_torsion_site_symmetry_3
_geom_torsion_site_symmetry_4
_geom_torsion_publ_flag
Zr1 O1 C1 C14 42.8(19) . . . . ?
Zr1 O1 C1 C17 -136.0(13) . . . . ?
Zr1 O3 C4 C3 90.9(8) . . . . ?
Zr1 O3 C4 C3 -90.9(8) . . . 6_565 ?
Zr1 O7 C22 O5 0.000(3) 5_666 . . . ?
Zr2 O4 C7 C6 1(3) . . . . ?
Zr2 O4 C7 C10 -176(2) . . . . ?
Zr2 O5 C22 O7 0.000(3) . . . . ?
Zr2 O6 C12 C18 -90.1(8) . . . . ?
Zr2 O6 C12 C18 90.2(8) . . . 6_565 ?
O1 C1 C14 C11 -0.1(11) . . . . ?
O1 C1 C14 C30 -178.4(7) . . . . ?
O1 C1 C17 C9 1.8(11) . . . . ?
O1 C1 C17 C29 178.3(7) . . . . ?
O4 C7 C10 C21 -9.5(11) . . . . ?
O4 C7 C10 C25 176.7(7) . . . . ?
O6 C12 C18 C24 5.6(13) . . . . ?
O6 C12 C18 C26 -175.4(7) . . . . ?
O8 C2 C5 C9 2.1(10) . . . . ?
O8 C2 C5 C19 178.8(7) . . . . ?
O8 C2 C8 C13 -178.3(7) . . . . ?
O8 C2 C8 C21 1.8(11) . . . . ?
C1 C14 C30 C31 1.4(13) . . . . ?
C1 C17 C29 C31 -1.3(13) . . . . ?
C2 C5 C9 C17 88.1(9) . . . . ?
C2 C5 C19 C16 0.9(12) . . . . ?
C2 C8 C13 C16 -2.3(12) . . . . ?
C2 C8 C21 C10 166.8(7) . . . . ?
C3 C11 C14 C1 63.7(10) . . . . ?
C3 C11 C14 C30 -118.0(9) . . . . ?
C3 C15 C32 C15 4.7(17) . . . 6_565 ?
C3 C15 C32 C37 -175.7(10) . . . . ?
C4 C3 C11 C14 -104.0(9) . . . . ?
C4 C3 C15 C32 -1.0(13) . . . . ?
C5 C2 C8 C13 3.1(11) . . . . ?
C5 C2 C8 C21 -176.7(7) . . . . ?
C5 C9 C17 C1 -159.4(7) . . . . ?
C5 C9 C17 C29 24.2(11) . . . . ?
C6 C7 C10 C21 173.4(7) . . . . ?
C6 C7 C10 C25 -0.4(12) . . . . ?
C6 C23 C28 C25 -1.0(13) . . . . ?
C6 C23 C28 C33 179.2(8) . . . . ?
C7 C6 C23 C28 0.5(13) . . . . ?
C7 C6 C24 C18 -73.6(9) . . . . ?
C7 C10 C21 C8 -83.4(9) . . . . ?
C7 C10 C25 C28 -0.1(13) . . . . ?
C8 C2 C5 C9 -179.2(7) . . . . ?
C8 C2 C5 C19 -2.6(11) . . . . ?
C8 C13 C16 C19 0.7(12) . . . . ?
C8 C13 C16 C35 178.3(8) . . . . ?
C9 C5 C19 C16 177.7(7) . . . . ?
C9 C17 C29 C31 175.1(8) . . . . ?
C10 C25 C28 C23 0.7(13) . . . . ?
C10 C25 C28 C33 -179.5(8) . . . . ?
C11 C3 C4 O3 -2.4(12) . . . . ?
C11 C3 C4 C3 179.4(6) . . . 6_565 ?
C11 C3 C15 C32 176.8(8) . . . . ?
C11 C14 C30 C31 -176.9(8) . . . . ?
C12 C18 C24 C6 105.0(9) . . . . ?
C12 C18 C26 C20 -2.3(13) . . . . ?
C13 C8 C21 C10 -13.1(10) . . . . ?
C13 C16 C19 C5 0.0(12) . . . . ?
C14 C1 C17 C9 -177.0(7) . . . . ?
C14 C1 C17 C29 -0.5(11) . . . . ?
C14 C30 C31 C29 -3.0(13) . . . . ?
C14 C30 C31 C36 178.3(9) . . . . ?
C15 C3 C4 O3 175.2(7) . . . . ?
C15 C3 C4 C3 -2.9(14) . . . 6_565 ?
C15 C3 C11 C14 78.4(9) . . . . ?
C15 C32 C37 C47 34.6(17) . . . . ?
C15 C32 C37 C47 -34.6(17) 6_565 . . 6_565 ?
C15 C32 C37 C47 -145.8(12) 6_565 . . . ?
C15 C32 C37 C47 145.8(12) . . . 6_565 ?
C15 C32 C37 C48 130.9(17) 6_565 . . . ?
C15 C32 C37 C48 -130.9(17) . . . 6_565 ?
C15 C32 C37 C48 49(2) 6_565 . . 6_565 ?
C15 C32 C37 C48 -49(2) . . . . ?
C17 C1 C14 C11 178.7(7) . . . . ?
C17 C1 C14 C30 0.4(12) . . . . ?
C17 C29 C31 C30 2.9(13) . . . . ?
C17 C29 C31 C36 -178.4(9) . . . . ?
C18 C12 C18 C24 -174.7(6) 6_565 . . . ?
C18 C12 C18 C26 4.3(14) 6_565 . . . ?
C19 C5 C9 C17 -88.5(9) . . . . ?
C13 C16 C35 C52b -59.9(16) . . . . ?
C13 C16 C35 C46a -113.6(12) . . . . ?
C13 C16 C35 C45a 0.2(17) . . . . ?
C13 C16 C35 C42a 125.5(12) . . . . ?
C13 C16 C35 C58b 53.1(15) . . . . ?
C13 C16 C35 C54b 174.6(14) . . . . ?
C19 C16 C35 C52b 117.6(14) . . . . ?
C19 C16 C35 C54b -8.0(18) . . . . ?
C19 C16 C35 C46a 63.9(13) . . . . ?
C19 C16 C35 C58b -129.5(13) . . . . ?
C19 C16 C35 C42a -57.0(14) . . . . ?
C19 C16 C35 C45a 177.7(14) . . . . ?
C21 C8 C13 C16 177.6(8) . . . . ?
C21 C10 C25 C28 -173.7(8) . . . . ?
C23 C6 C7 O4 -176.9(7) . . . . ?
C23 C6 C7 C10 0.2(12) . . . . ?
C23 C6 C24 C18 105.4(9) . . . . ?
C24 C6 C7 O4 2.1(11) . . . . ?
C24 C6 C7 C10 179.2(7) . . . . ?
C24 C6 C23 C28 -178.5(8) . . . . ?
C24 C18 C26 C20 176.7(8) . . . . ?
C25 C10 C21 C8 90.4(9) . . . . ?
C26 C18 C24 C6 -74.0(9) . . . . ?
C26 C20 C26 C18 0.3(16) 6_565 . . . ?
C26 C20 C34 C49 -26.3(19) 6_565 . . 6_565 ?
C26 C20 C34 C49 26.3(19) . . . . ?
C26 C20 C34 C49 -155.7(12) 6_565 . . . ?
C26 C20 C34 C49 155.7(12) . . . 6_565 ?
C26 C20 C34 C50 -111.8(13) . . . 6_565 ?
C26 C20 C34 C50 -66.2(15) . . . . ?
C26 C20 C34 C50 66.2(15) 6_565 . . 6_565 ?
C26 C20 C34 C50 111.8(13) 6_565 . . . ?
C23 C28 C33 C39a 179.0(11) . . . . ?
C23 C28 C33 C51b 11(2) . . . . ?
C23 C28 C33 C53b 117.3(15) . . . . ?
C23 C28 C33 C43a 59.6(13) . . . . ?
C23 C28 C33 C44a -59.5(13) . . . . ?
C23 C28 C33 C55b -143.8(18) . . . . ?
C25 C28 C33 C43a -120.2(12) . . . . ?
C25 C28 C33 C55b 36(2) . . . . ?
C25 C28 C33 C51b -169(2) . . . . ?
C25 C28 C33 C53b -62.5(16) . . . . ?
C25 C28 C33 C44a 120.7(11) . . . . ?
C25 C28 C33 C39a -0.8(15) . . . . ?
C29 C31 C36 C41a 27.1(17) . . . . ?
C29 C31 C36 C40a 130.0(13) . . . . ?
C29 C31 C36 C56b 124.6(19) . . . . ?
C29 C31 C36 C57b -6.2(17) . . . . ?
C29 C31 C36 C38 -112.4(11) . . . . ?
C30 C31 C36 C41a -154.3(13) . . . . ?
C30 C31 C36 C40a -51.4(14) . . . . ?
C30 C31 C36 C57b 172.4(13) . . . . ?
C30 C31 C36 C56b -57(2) . . . . ?
C30 C31 C36 C38 66.2(12) . . . . ?
C34 C20 C26 C18 178.4(10) . . . . ?
C35 C16 C19 C5 -177.6(8) . . . . ?
